data_7006006
loop_
_publ_author_name
'Pimenova, Anna S.'
'Kozlov, Andrey A.'
'Goryunkov, Alexey A.'
'Markov, Vitaliy Yu.'
'Khavrel, Pavel A.'
'Avdoshenko, Stanislav M.'
'Vorobiev, Vsevolod A.'
'Ioffe, Ilya N.'
'Sakharov, Sergey G.'
'Troyanov, Sergey I.'
'Sidorov, Lev N.'

_publ_section_title
;
 Preparation and structures of [6,6]-open
 difluoromethylene[60]fullerenes: C60(CF2) and C60(CF2)2
;
_journal_issue 45
_journal_name_full 'Dalton Transactions'
_journal_page_first 5322
_journal_paper_doi 10.1039/b708167g
_journal_year 2007
_chemical_formula_moiety '[C60 (CF2)2] [C6 H3 (CH3)3]'
_chemical_formula_sum 'C71 H12 F4'
_chemical_formula_weight 940.81
_chemical_name_systematic
;
?
;
_space_group_IT_number 2
_symmetry_cell_setting triclinic
_symmetry_space_group_name_Hall '-P 1'
_symmetry_space_group_name_H-M 'P -1'
_atom_sites_solution_hydrogens geom
_atom_sites_solution_primary direct
_atom_sites_solution_secondary difmap
_audit_creation_method SHELXL-97
_cell_angle_alpha 105.1450(10)
_cell_angle_beta 99.0510(10)
_cell_angle_gamma 93.5120(10)
_cell_formula_units_Z 2
_cell_length_a 10.0881(3)
_cell_length_b 10.1529(2)
_cell_length_c 18.7271(4)
_cell_measurement_reflns_used 16100
_cell_measurement_temperature 100(2)
_cell_measurement_theta_max 33
_cell_measurement_theta_min 5
_cell_volume 1817.85(8)
_computing_structure_refinement 'SHELXL-97 (Sheldrick, 1997)'
_computing_structure_solution 'SHELXS-97 (Sheldrick, 1990)'
_diffrn_ambient_temperature 100(2)
_diffrn_measured_fraction_theta_full 0.779
_diffrn_measured_fraction_theta_max 0.779
_diffrn_measurement_device_type MAR225
_diffrn_radiation_monochromator Cu(113)
_diffrn_radiation_source 'BL14.2, PSF, BESSY, Berlin, Germany'
_diffrn_radiation_type synchrotron
_diffrn_radiation_wavelength 0.90500
_diffrn_reflns_av_R_equivalents 0.0481
_diffrn_reflns_av_sigmaI/netI 0.0356
_diffrn_reflns_limit_h_max 12
_diffrn_reflns_limit_h_min -12
_diffrn_reflns_limit_k_max 11
_diffrn_reflns_limit_k_min -11
_diffrn_reflns_limit_l_max 23
_diffrn_reflns_limit_l_min -23
_diffrn_reflns_number 16928
_diffrn_reflns_theta_full 33.95
_diffrn_reflns_theta_max 33.95
_diffrn_reflns_theta_min 4.26
_exptl_absorpt_coefficient_mu 0.113
_exptl_absorpt_correction_type none
_exptl_crystal_density_diffrn 1.719
_exptl_crystal_density_method 'not measured'
_exptl_crystal_F_000 948
_exptl_crystal_size_max 0.10
_exptl_crystal_size_mid 0.03
_exptl_crystal_size_min 0.03
_refine_diff_density_max 0.927
_refine_diff_density_min -0.270
_refine_diff_density_rms 0.064
_refine_ls_extinction_method none
_refine_ls_goodness_of_fit_ref 1.241
_refine_ls_hydrogen_treatment constr
_refine_ls_matrix_type full
_refine_ls_number_parameters 679
_refine_ls_number_reflns 5582
_refine_ls_number_restraints 0
_refine_ls_restrained_S_all 1.241
_refine_ls_R_factor_all 0.0850
_refine_ls_R_factor_gt 0.0803
_refine_ls_shift/su_max 0.014
_refine_ls_shift/su_mean 0.001
_refine_ls_structure_factor_coef Fsqd
_refine_ls_weighting_details 'calc w=1/[\s^2^(Fo^2^)+(0.1000P)^2^+1.9000P] where P=(Fo^2^+2Fc^2^)/3'
_refine_ls_weighting_scheme calc
_refine_ls_wR_factor_gt 0.2114
_refine_ls_wR_factor_ref 0.2153
_reflns_number_gt 5113
_reflns_number_total 5592
_reflns_threshold_expression >2sigma(I)
_cod_data_source_file b708167g.txt
_cod_data_source_block 60cf22a
_cod_depositor_comments
;
The following automatic conversions were performed:
'_symmetry_cell_setting' value 'Triclinic' changed to 'triclinic'
according to '/home/saulius/struct/CIF-dictionaries/cif_core.dic'
dictionary named 'cif_core.dic' version 2.4.1 from 2010-06-29.

Automatic conversion script
Id: cif_fix_enum 1527 2010-12-29 10:47:43Z saulius 
;
_cod_original_sg_symbol_H-M P-1
_cod_database_code 7006006

loop_
_symmetry_equiv_pos_as_xyz
'x, y, z'
'-x, -y, -z'

loop_
_atom_site_label
_atom_site_type_symbol
_atom_site_fract_x
_atom_site_fract_y
_atom_site_fract_z
_atom_site_U_iso_or_equiv
_atom_site_adp_type
_atom_site_occupancy
_atom_site_symmetry_multiplicity
_atom_site_calc_flag
_atom_site_refinement_flags
_atom_site_disorder_assembly
_atom_site_disorder_group
F1 F 0.7740(2) 0.1944(2) -0.10458(10) 0.0438(5) Uani 1 1 d . . .
F2 F 0.6223(2) 0.0581(2) -0.07882(12) 0.0495(6) Uani 1 1 d . . .
F3 F 0.7058(2) 0.6876(2) 0.02584(12) 0.0508(6) Uani 1 1 d . . .
F4 F 0.5388(2) 0.6782(3) 0.08760(12) 0.0552(7) Uani 1 1 d . . .
C1 C 0.7107(3) 0.2669(4) 0.01733(18) 0.0361(8) Uani 1 1 d . . .
C2 C 0.7711(3) 0.4103(4) 0.03655(17) 0.0338(7) Uani 1 1 d . . .
C3 C 0.6718(3) 0.4905(4) 0.07183(19) 0.0404(8) Uani 1 1 d . . .
C4 C 0.5950(3) 0.4042(4) 0.10402(19) 0.0392(8) Uani 1 1 d . . .
C5 C 0.6146(3) 0.2629(4) 0.06869(18) 0.0366(8) Uani 1 1 d . . .
C6 C 0.6031(3) 0.1630(4) 0.1045(2) 0.0420(9) Uani 1 1 d . . .
C7 C 0.6952(4) 0.0572(4) 0.1021(2) 0.0419(8) Uani 1 1 d . . .
C8 C 0.8030(4) 0.0543(4) 0.06363(19) 0.0383(8) Uani 1 1 d . . .
C9 C 0.8229(3) 0.1449(4) 0.01541(18) 0.0369(8) Uani 1 1 d . . .
C10 C 0.9645(3) 0.2053(4) 0.03677(17) 0.0343(8) Uani 1 1 d . . .
C11 C 1.0039(3) 0.3433(4) 0.05059(17) 0.0343(8) Uani 1 1 d . . .
C12 C 0.9079(3) 0.4485(4) 0.05208(17) 0.0329(7) Uani 1 1 d . . .
C13 C 0.9731(3) 0.5728(4) 0.10997(18) 0.0364(8) Uani 1 1 d . . .
C14 C 0.9037(3) 0.6647(4) 0.15639(19) 0.0370(7) Uani 1 1 d . . .
C15 C 0.7586(4) 0.6591(4) 0.1492(2) 0.0424(9) Uani 1 1 d . . .
C16 C 0.7228(3) 0.6603(4) 0.22183(19) 0.0396(9) Uani 1 1 d . . .
C17 C 0.6303(3) 0.5683(4) 0.23402(19) 0.0418(9) Uani 1 1 d . . .
C18 C 0.5675(3) 0.4418(4) 0.1770(2) 0.0416(9) Uani 1 1 d . . .
C19 C 0.5512(3) 0.3350(4) 0.2135(2) 0.0428(9) Uani 1 1 d . . .
C20 C 0.5678(3) 0.1994(4) 0.1792(2) 0.0440(9) Uani 1 1 d . . .
C21 C 0.6366(4) 0.1168(4) 0.2219(2) 0.0461(9) Uani 1 1 d . . .
C22 C 0.7161(4) 0.0304(4) 0.1756(2) 0.0460(9) Uani 1 1 d . . .
C23 C 0.8428(4) 0.0034(4) 0.2072(2) 0.0456(9) Uani 1 1 d . . .
C24 C 0.9550(4) 0.0064(4) 0.1684(2) 0.0445(9) Uani 1 1 d . . .
C25 C 0.9355(4) 0.0358(4) 0.0989(2) 0.0422(9) Uani 1 1 d . . .
C26 C 1.0337(3) 0.1259(4) 0.08224(18) 0.0402(9) Uani 1 1 d . . .
C27 C 1.1499(3) 0.1840(4) 0.13475(19) 0.0409(9) Uani 1 1 d . . .
C28 C 1.1967(3) 0.3255(4) 0.14597(19) 0.0417(9) Uani 1 1 d . . .
C29 C 1.1240(3) 0.4043(4) 0.10558(19) 0.0382(8) Uani 1 1 d . . .
C30 C 1.1044(3) 0.5428(4) 0.14203(19) 0.0385(8) Uani 1 1 d . . .
C31 C 1.1599(3) 0.5998(4) 0.2181(2) 0.0398(8) Uani 1 1 d . . .
C32 C 1.0832(3) 0.6861(4) 0.2662(2) 0.0395(8) Uani 1 1 d . . .
C33 C 0.9573(4) 0.7138(4) 0.2363(2) 0.0393(8) Uani 1 1 d . . .
C34 C 0.8468(3) 0.7111(3) 0.27649(19) 0.0374(8) Uani 1 1 d . . .
C35 C 0.8660(3) 0.6800(4) 0.34501(18) 0.0382(8) Uani 1 1 d . . .
C36 C 0.7662(3) 0.5903(4) 0.36046(18) 0.0400(9) Uani 1 1 d . . .
C37 C 0.6506(3) 0.5332(4) 0.30563(19) 0.0401(9) Uani 1 1 d . . .
C38 C 0.6012(3) 0.3912(4) 0.2933(2) 0.0427(9) Uani 1 1 d . . .
C39 C 0.6665(3) 0.3119(4) 0.3352(2) 0.0435(9) Uani 1 1 d . . .
C40 C 0.6848(4) 0.1714(4) 0.2989(2) 0.0444(9) Uani 1 1 d . . .
C41 C 0.8167(4) 0.1436(4) 0.3317(2) 0.0448(9) Uani 1 1 d . . .
C42 C 0.8949(4) 0.0619(4) 0.2871(2) 0.0458(9) Uani 1 1 d . . .
C43 C 1.0381(4) 0.1005(4) 0.2966(2) 0.0447(9) Uani 1 1 d . . .
C44 C 1.0759(4) 0.0667(4) 0.2232(2) 0.0463(10) Uani 1 1 d . . .
C45 C 1.1709(4) 0.1520(4) 0.2069(2) 0.0446(9) Uani 1 1 d . . .
C46 C 1.2344(3) 0.2781(4) 0.2628(2) 0.0451(10) Uani 1 1 d . . .
C47 C 1.2504(3) 0.3844(4) 0.2257(2) 0.0424(9) Uani 1 1 d . . .
C48 C 1.2330(3) 0.5182(4) 0.2604(2) 0.0417(9) Uani 1 1 d . . .
C49 C 1.1975(3) 0.5524(4) 0.33541(19) 0.0415(9) Uani 1 1 d . . .
C50 C 1.1057(3) 0.6564(4) 0.33890(19) 0.0400(8) Uani 1 1 d . . .
C51 C 0.9975(3) 0.6527(4) 0.37724(18) 0.0370(8) Uani 1 1 d . . .
C52 C 0.9783(3) 0.5462(4) 0.41365(17) 0.0364(8) Uani 1 1 d . . .
C53 C 0.8342(3) 0.5065(4) 0.40356(17) 0.0377(8) Uani 1 1 d . . .
C54 C 0.7859(3) 0.3702(4) 0.39105(18) 0.0397(8) Uani 1 1 d . . .
C55 C 0.8799(4) 0.2668(4) 0.38882(18) 0.0403(8) Uani 1 1 d . . .
C56 C 1.0175(4) 0.3046(4) 0.39849(18) 0.0392(8) Uani 1 1 d . . .
C57 C 1.0990(4) 0.2198(4) 0.35116(19) 0.0433(9) Uani 1 1 d . . .
C58 C 1.1980(3) 0.3101(4) 0.33410(19) 0.0420(9) Uani 1 1 d . . .
C59 C 1.1796(3) 0.4512(4) 0.37075(18) 0.0383(8) Uani 1 1 d . . .
C60 C 1.0675(3) 0.4467(4) 0.41070(17) 0.0367(8) Uani 1 1 d . . .
C61 C 0.7254(3) 0.1587(4) -0.04875(19) 0.0370(8) Uani 1 1 d . . .
C62 C 0.6619(4) 0.6369(4) 0.0793(2) 0.0445(9) Uani 1 1 d . . .
C63 C 0.4837(4) 0.8229(4) 0.5422(2) 0.0494(10) Uani 1 1 d . . .
C64 C 0.3650(3) 0.8628(4) 0.50680(19) 0.0389(8) Uani 1 1 d . . .
H64 H 0.3174 0.8062 0.4599 0.047 Uiso 1 1 calc R . .
C65 C 0.3176(4) 0.9857(4) 0.5409(2) 0.0481(9) Uani 1 1 d . . .
C66 C 0.3892(4) 1.0688(4) 0.6079(2) 0.0469(9) Uani 1 1 d . . .
H66 H 0.3567 1.1528 0.6305 0.056 Uiso 1 1 calc R . .
C67 C 0.5081(4) 1.0332(4) 0.6437(2) 0.0475(9) Uani 1 1 d . . .
C68 C 0.5528(4) 0.9092(4) 0.6094(2) 0.0476(9) Uani 1 1 d . . .
H68 H 0.6335 0.8830 0.6329 0.057 Uiso 1 1 calc R . .
C69 C 0.5334(5) 0.6901(5) 0.5054(2) 0.0573(11) Uani 1 1 d . . .
H69A H 0.6292 0.7063 0.5031 0.086 Uiso 1 1 calc R . .
H69B H 0.4816 0.6527 0.4544 0.086 Uiso 1 1 calc R . .
H69C H 0.5220 0.6245 0.5348 0.086 Uiso 1 1 calc R . .
C70 C 0.1880(4) 1.0253(5) 0.5027(2) 0.0560(11) Uani 1 1 d . . .
H70A H 0.1160 1.0162 0.5312 0.084 Uiso 1 1 calc R . .
H70B H 0.1621 0.9648 0.4515 0.084 Uiso 1 1 calc R . .
H70C H 0.2021 1.1206 0.5008 0.084 Uiso 1 1 calc R . .
C71 C 0.5808(4) 1.1212(4) 0.7188(2) 0.0470(9) Uani 1 1 d . . .
H71A H 0.5807 1.2181 0.7197 0.070 Uiso 1 1 calc R . .
H71B H 0.6741 1.0989 0.7273 0.070 Uiso 1 1 calc R . .
H71C H 0.5350 1.1041 0.7585 0.070 Uiso 1 1 calc R . .

loop_
_atom_site_aniso_label
_atom_site_aniso_U_11
_atom_site_aniso_U_22
_atom_site_aniso_U_33
_atom_site_aniso_U_23
_atom_site_aniso_U_13
_atom_site_aniso_U_12
F1 0.0446(11) 0.0500(13) 0.0358(10) 0.0107(9) 0.0077(8) 0.0022(9)
F2 0.0433(11) 0.0492(13) 0.0466(11) 0.0041(10) 0.0014(9) -0.0095(9)
F3 0.0616(13) 0.0506(14) 0.0465(12) 0.0226(10) 0.0078(10) 0.0183(10)
F4 0.0484(12) 0.0674(16) 0.0521(12) 0.0179(11) 0.0028(9) 0.0345(11)
C1 0.0298(15) 0.042(2) 0.0362(16) 0.0121(15) 0.0039(12) 0.0008(13)
C2 0.0351(16) 0.0384(19) 0.0296(15) 0.0124(14) 0.0041(12) 0.0086(13)
C3 0.0350(16) 0.046(2) 0.0441(18) 0.0181(16) 0.0062(13) 0.0136(15)
C4 0.0204(13) 0.052(2) 0.0431(17) 0.0107(16) 0.0005(12) 0.0117(13)
C5 0.0218(14) 0.047(2) 0.0391(17) 0.0111(16) 0.0016(12) 0.0002(13)
C6 0.0275(15) 0.048(2) 0.0433(18) 0.0055(17) 0.0041(13) -0.0110(14)
C7 0.0449(19) 0.034(2) 0.0428(18) 0.0079(16) 0.0059(14) -0.0102(14)
C8 0.0491(19) 0.0252(18) 0.0372(17) 0.0046(14) 0.0056(14) 0.0003(14)
C9 0.0380(17) 0.0365(19) 0.0356(16) 0.0083(15) 0.0076(13) 0.0054(13)
C10 0.0305(15) 0.042(2) 0.0318(15) 0.0077(14) 0.0124(12) 0.0097(13)
C11 0.0277(14) 0.048(2) 0.0307(15) 0.0129(15) 0.0119(11) 0.0028(13)
C12 0.0376(16) 0.0360(19) 0.0304(15) 0.0167(14) 0.0091(12) 0.0025(13)
C13 0.0385(17) 0.036(2) 0.0378(17) 0.0158(15) 0.0105(13) -0.0022(13)
C14 0.0446(18) 0.0274(18) 0.0434(18) 0.0185(15) 0.0068(14) 0.0028(13)
C15 0.0463(19) 0.041(2) 0.0411(18) 0.0136(16) 0.0043(14) 0.0167(15)
C16 0.0405(18) 0.038(2) 0.0407(17) 0.0085(15) 0.0069(14) 0.0217(15)
C17 0.0310(16) 0.054(2) 0.0419(17) 0.0086(16) 0.0103(13) 0.0258(15)
C18 0.0196(13) 0.059(2) 0.0480(19) 0.0155(18) 0.0055(13) 0.0141(14)
C19 0.0187(14) 0.060(2) 0.0504(19) 0.0134(19) 0.0129(13) 0.0029(14)
C20 0.0218(14) 0.058(2) 0.051(2) 0.0154(18) 0.0083(13) -0.0097(14)
C21 0.0402(18) 0.045(2) 0.056(2) 0.0179(18) 0.0177(15) -0.0121(15)
C22 0.056(2) 0.032(2) 0.048(2) 0.0110(17) 0.0108(16) -0.0091(15)
C23 0.066(2) 0.0246(19) 0.051(2) 0.0174(17) 0.0151(17) 0.0054(16)
C24 0.063(2) 0.0260(19) 0.0476(19) 0.0117(16) 0.0103(17) 0.0186(16)
C25 0.056(2) 0.0298(19) 0.0402(17) 0.0041(15) 0.0131(15) 0.0155(15)
C26 0.0397(17) 0.044(2) 0.0361(16) 0.0025(15) 0.0123(13) 0.0204(15)
C27 0.0329(16) 0.052(2) 0.0413(17) 0.0096(16) 0.0146(13) 0.0230(15)
C28 0.0224(14) 0.064(3) 0.0447(18) 0.0163(17) 0.0165(13) 0.0139(14)
C29 0.0256(14) 0.051(2) 0.0406(17) 0.0130(16) 0.0152(12) -0.0005(13)
C30 0.0305(15) 0.045(2) 0.0450(18) 0.0184(16) 0.0132(13) -0.0053(14)
C31 0.0276(15) 0.044(2) 0.0486(19) 0.0142(16) 0.0093(13) -0.0064(13)
C32 0.0362(17) 0.0330(19) 0.0451(18) 0.0079(16) 0.0036(13) -0.0067(13)
C33 0.0457(19) 0.0257(18) 0.0456(18) 0.0091(15) 0.0073(14) 0.0028(14)
C34 0.0426(17) 0.0266(17) 0.0422(17) 0.0076(14) 0.0047(14) 0.0141(13)
C35 0.0448(18) 0.0318(19) 0.0359(16) 0.0026(14) 0.0081(13) 0.0153(14)
C36 0.0375(16) 0.049(2) 0.0335(16) 0.0040(15) 0.0124(13) 0.0215(15)
C37 0.0276(15) 0.054(2) 0.0414(17) 0.0105(16) 0.0146(13) 0.0187(14)
C38 0.0244(14) 0.064(3) 0.0466(19) 0.0185(18) 0.0195(13) 0.0106(15)
C39 0.0341(17) 0.059(3) 0.0434(18) 0.0163(17) 0.0218(14) 0.0006(15)
C40 0.0419(18) 0.051(2) 0.048(2) 0.0241(18) 0.0197(15) -0.0094(16)
C41 0.057(2) 0.044(2) 0.0430(19) 0.0240(17) 0.0171(16) 0.0028(16)
C42 0.064(2) 0.032(2) 0.051(2) 0.0242(17) 0.0142(17) 0.0094(16)
C43 0.061(2) 0.039(2) 0.0440(19) 0.0237(17) 0.0107(16) 0.0248(17)
C44 0.058(2) 0.039(2) 0.048(2) 0.0155(17) 0.0102(17) 0.0292(18)
C45 0.0385(17) 0.054(2) 0.0455(19) 0.0134(17) 0.0102(14) 0.0301(17)
C46 0.0243(14) 0.066(3) 0.0486(19) 0.0189(19) 0.0037(13) 0.0252(15)
C47 0.0171(13) 0.062(2) 0.0503(19) 0.0158(18) 0.0089(12) 0.0094(14)
C48 0.0187(13) 0.057(2) 0.0475(19) 0.0137(17) 0.0032(12) -0.0029(13)
C49 0.0257(15) 0.053(2) 0.0388(17) 0.0080(17) -0.0031(12) -0.0024(14)
C50 0.0392(17) 0.038(2) 0.0365(17) 0.0041(15) 0.0003(13) -0.0036(14)
C51 0.0411(17) 0.0320(19) 0.0322(15) 0.0023(14) 0.0009(13) 0.0030(13)
C52 0.0400(17) 0.042(2) 0.0255(14) 0.0067(14) 0.0049(12) 0.0079(14)
C53 0.0385(17) 0.048(2) 0.0292(15) 0.0084(15) 0.0138(12) 0.0151(15)
C54 0.0366(17) 0.055(2) 0.0337(16) 0.0167(16) 0.0165(13) 0.0075(15)
C55 0.053(2) 0.043(2) 0.0329(16) 0.0219(16) 0.0137(14) 0.0075(16)
C56 0.0457(18) 0.046(2) 0.0312(16) 0.0181(15) 0.0054(13) 0.0166(15)
C57 0.0451(19) 0.051(2) 0.0390(17) 0.0200(17) 0.0030(14) 0.0250(17)
C58 0.0295(15) 0.059(2) 0.0395(17) 0.0158(17) 0.0001(13) 0.0216(15)
C59 0.0281(15) 0.052(2) 0.0335(16) 0.0137(16) -0.0020(12) 0.0074(14)
C60 0.0352(16) 0.047(2) 0.0279(15) 0.0115(14) 0.0019(12) 0.0096(14)
C61 0.0329(15) 0.038(2) 0.0395(17) 0.0116(15) 0.0062(13) -0.0014(13)
C62 0.0439(19) 0.050(2) 0.0435(19) 0.0158(17) 0.0067(15) 0.0205(16)
C63 0.046(2) 0.051(2) 0.058(2) 0.0201(19) 0.0171(17) 0.0149(17)
C64 0.0307(15) 0.044(2) 0.0411(17) 0.0087(16) 0.0073(13) 0.0061(14)
C65 0.0357(18) 0.055(2) 0.057(2) 0.0202(19) 0.0109(15) 0.0090(16)
C66 0.0364(17) 0.048(2) 0.060(2) 0.0152(19) 0.0146(16) 0.0107(15)
C67 0.0360(17) 0.054(2) 0.057(2) 0.0195(19) 0.0145(15) 0.0054(16)
C68 0.0367(18) 0.053(2) 0.058(2) 0.0206(19) 0.0095(15) 0.0124(16)
C69 0.064(3) 0.052(3) 0.059(2) 0.015(2) 0.0138(19) 0.027(2)
C70 0.0337(18) 0.071(3) 0.062(2) 0.015(2) 0.0045(16) 0.0188(18)
C71 0.0369(18) 0.047(2) 0.055(2) 0.0130(18) 0.0067(15) 0.0020(15)

loop_
_atom_type_symbol
_atom_type_description
_atom_type_scat_dispersion_real
_atom_type_scat_dispersion_imag
_atom_type_scat_source
C C 0.0033 0.0016 'International Tables Vol C Tables 4.2.6.8 and 6.1.1.4'
H H 0.0000 0.0000 'International Tables Vol C Tables 4.2.6.8 and 6.1.1.4'
F F 0.0171 0.0103 'International Tables Vol C Tables 4.2.6.8 and 6.1.1.4'

loop_
_geom_angle_atom_site_label_1
_geom_angle_atom_site_label_2
_geom_angle_atom_site_label_3
_geom_angle
_geom_angle_site_symmetry_1
_geom_angle_site_symmetry_3
_geom_angle_publ_flag
C61 C1 C2 125.3(3) . . ?
C61 C1 C5 127.3(3) . . ?
C2 C1 C5 106.4(3) . . ?
C61 C1 C9 54.3(2) . . ?
C2 C1 C9 115.9(3) . . ?
C5 C1 C9 113.6(3) . . ?
C12 C2 C3 124.9(3) . . ?
C12 C2 C1 123.5(3) . . ?
C3 C2 C1 104.5(3) . . ?
C4 C3 C2 107.9(3) . . ?
C4 C3 C62 126.3(3) . . ?
C2 C3 C62 125.5(3) . . ?
C4 C3 C15 111.0(3) . . ?
C2 C3 C15 111.7(3) . . ?
C62 C3 C15 47.3(2) . . ?
C18 C4 C3 125.0(3) . . ?
C18 C4 C5 120.4(4) . . ?
C3 C4 C5 107.3(3) . . ?
C6 C5 C4 121.4(3) . . ?
C6 C5 C1 123.8(3) . . ?
C4 C5 C1 107.1(3) . . ?
C5 C6 C20 118.7(4) . . ?
C5 C6 C7 122.9(3) . . ?
C20 C6 C7 107.7(3) . . ?
C8 C7 C22 119.1(3) . . ?
C8 C7 C6 121.3(4) . . ?
C22 C7 C6 107.5(3) . . ?
C7 C8 C25 120.1(3) . . ?
C7 C8 C9 123.2(3) . . ?
C25 C8 C9 106.6(3) . . ?
C10 C9 C61 125.8(3) . . ?
C10 C9 C8 107.2(3) . . ?
C61 C9 C8 126.5(3) . . ?
C10 C9 C1 112.7(3) . . ?
C61 C9 C1 53.6(2) . . ?
C8 C9 C1 114.4(3) . . ?
C11 C10 C26 120.4(3) . . ?
C11 C10 C9 123.7(3) . . ?
C26 C10 C9 106.3(3) . . ?
C10 C11 C29 118.9(3) . . ?
C10 C11 C12 123.6(3) . . ?
C29 C11 C12 108.1(3) . . ?
C2 C12 C13 123.6(3) . . ?
C2 C12 C11 120.3(3) . . ?
C13 C12 C11 106.6(3) . . ?
C14 C13 C30 118.5(3) . . ?
C14 C13 C12 124.1(3) . . ?
C30 C13 C12 107.7(3) . . ?
C13 C14 C15 125.2(3) . . ?
C13 C14 C33 119.2(3) . . ?
C15 C14 C33 106.1(3) . . ?
C14 C15 C16 108.5(3) . . ?
C14 C15 C62 126.1(3) . . ?
C16 C15 C62 124.9(3) . . ?
C14 C15 C3 110.1(3) . . ?
C16 C15 C3 110.2(3) . . ?
C62 C15 C3 47.6(2) . . ?
C17 C16 C34 119.8(3) . . ?
C17 C16 C15 125.6(3) . . ?
C34 C16 C15 105.4(3) . . ?
C16 C17 C37 119.2(3) . . ?
C16 C17 C18 123.9(3) . . ?
C37 C17 C18 105.8(3) . . ?
C4 C18 C19 117.7(3) . . ?
C4 C18 C17 123.3(4) . . ?
C19 C18 C17 108.7(3) . . ?
C20 C19 C18 121.8(3) . . ?
C20 C19 C38 119.1(4) . . ?
C18 C19 C38 108.6(3) . . ?
C19 C20 C21 120.6(3) . . ?
C19 C20 C6 119.8(4) . . ?
C21 C20 C6 108.0(3) . . ?
C40 C21 C20 120.1(4) . . ?
C40 C21 C22 120.1(4) . . ?
C20 C21 C22 108.7(3) . . ?
C23 C22 C21 120.0(3) . . ?
C23 C22 C7 120.4(3) . . ?
C21 C22 C7 108.1(4) . . ?
C22 C23 C24 120.0(4) . . ?
C22 C23 C42 120.3(3) . . ?
C24 C23 C42 107.3(3) . . ?
C25 C24 C23 119.4(3) . . ?
C25 C24 C44 119.6(4) . . ?
C23 C24 C44 108.7(3) . . ?
C24 C25 C26 120.1(3) . . ?
C24 C25 C8 120.7(3) . . ?
C26 C25 C8 109.1(3) . . ?
C27 C26 C25 120.5(3) . . ?
C27 C26 C10 120.5(3) . . ?
C25 C26 C10 108.8(3) . . ?
C26 C27 C28 119.1(3) . . ?
C26 C27 C45 119.3(4) . . ?
C28 C27 C45 109.2(3) . . ?
C29 C28 C27 120.1(3) . . ?
C29 C28 C47 119.5(3) . . ?
C27 C28 C47 107.9(3) . . ?
C28 C29 C30 120.4(3) . . ?
C28 C29 C11 120.6(3) . . ?
C30 C29 C11 108.3(3) . . ?
C31 C30 C29 119.6(3) . . ?
C31 C30 C13 121.4(3) . . ?
C29 C30 C13 109.3(3) . . ?
C30 C31 C32 119.4(3) . . ?
C30 C31 C48 120.2(3) . . ?
C32 C31 C48 108.4(3) . . ?
C33 C32 C31 119.6(3) . . ?
C33 C32 C50 120.3(3) . . ?
C31 C32 C50 108.2(3) . . ?
C32 C33 C34 120.0(3) . . ?
C32 C33 C14 121.5(3) . . ?
C34 C33 C14 108.3(3) . . ?
C35 C34 C33 120.3(3) . . ?
C35 C34 C16 121.0(3) . . ?
C33 C34 C16 108.4(3) . . ?
C34 C35 C36 119.6(3) . . ?
C34 C35 C51 120.1(3) . . ?
C36 C35 C51 108.4(3) . . ?
C37 C36 C35 119.6(3) . . ?
C37 C36 C53 120.0(4) . . ?
C35 C36 C53 108.5(3) . . ?
C36 C37 C38 119.1(3) . . ?
C36 C37 C17 120.4(3) . . ?
C38 C37 C17 109.5(3) . . ?
C39 C38 C37 120.5(3) . . ?
C39 C38 C19 120.7(4) . . ?
C37 C38 C19 107.4(3) . . ?
C38 C39 C54 120.4(4) . . ?
C38 C39 C40 119.8(3) . . ?
C54 C39 C40 107.8(3) . . ?
C21 C40 C39 119.6(4) . . ?
C21 C40 C41 119.8(3) . . ?
C39 C40 C41 108.1(3) . . ?
C42 C41 C55 119.7(4) . . ?
C42 C41 C40 120.4(3) . . ?
C55 C41 C40 108.1(3) . . ?
C41 C42 C43 120.3(4) . . ?
C41 C42 C23 119.3(4) . . ?
C43 C42 C23 108.2(3) . . ?
C57 C43 C42 120.1(3) . . ?
C57 C43 C44 119.8(4) . . ?
C42 C43 C44 108.2(3) . . ?
C45 C44 C43 120.1(4) . . ?
C45 C44 C24 120.3(3) . . ?
C43 C44 C24 107.6(4) . . ?
C44 C45 C27 120.2(3) . . ?
C44 C45 C46 120.9(3) . . ?
C27 C45 C46 106.3(4) . . ?
C58 C46 C47 119.8(4) . . ?
C58 C46 C45 118.8(4) . . ?
C47 C46 C45 108.9(3) . . ?
C48 C47 C46 120.6(3) . . ?
C48 C47 C28 120.0(3) . . ?
C46 C47 C28 107.7(3) . . ?
C47 C48 C31 120.2(3) . . ?
C47 C48 C49 119.7(4) . . ?
C31 C48 C49 107.7(3) . . ?
C59 C49 C50 119.8(3) . . ?
C59 C49 C48 120.2(3) . . ?
C50 C49 C48 107.9(3) . . ?
C51 C50 C49 119.9(4) . . ?
C51 C50 C32 119.3(3) . . ?
C49 C50 C32 107.9(3) . . ?
C50 C51 C52 120.3(3) . . ?
C50 C51 C35 119.9(3) . . ?
C52 C51 C35 107.8(3) . . ?
C60 C52 C51 119.8(3) . . ?
C60 C52 C53 119.6(3) . . ?
C51 C52 C53 108.3(3) . . ?
C54 C53 C36 120.3(3) . . ?
C54 C53 C52 120.2(3) . . ?
C36 C53 C52 107.0(3) . . ?
C53 C54 C39 119.7(3) . . ?
C53 C54 C55 119.8(3) . . ?
C39 C54 C55 108.5(3) . . ?
C56 C55 C41 120.4(3) . . ?
C56 C55 C54 120.0(4) . . ?
C41 C55 C54 107.5(3) . . ?
C55 C56 C60 120.1(3) . . ?
C55 C56 C57 119.8(3) . . ?
C60 C56 C57 108.0(3) . . ?
C43 C57 C58 120.3(3) . . ?
C43 C57 C56 119.7(3) . . ?
C58 C57 C56 107.8(3) . . ?
C46 C58 C57 120.1(3) . . ?
C46 C58 C59 119.6(4) . . ?
C57 C58 C59 108.6(3) . . ?
C49 C59 C58 120.1(3) . . ?
C49 C59 C60 120.7(3) . . ?
C58 C59 C60 107.3(3) . . ?
C52 C60 C56 120.2(3) . . ?
C52 C60 C59 119.6(3) . . ?
C56 C60 C59 108.3(3) . . ?
F1 C61 F2 109.0(3) . . ?
F1 C61 C1 118.5(3) . . ?
F2 C61 C1 117.9(3) . . ?
F1 C61 C9 117.9(3) . . ?
F2 C61 C9 117.5(3) . . ?
C1 C61 C9 72.2(2) . . ?
F4 C62 F3 108.4(3) . . ?
F4 C62 C15 115.2(3) . . ?
F3 C62 C15 115.5(3) . . ?
F4 C62 C3 115.0(3) . . ?
F3 C62 C3 116.5(3) . . ?
C15 C62 C3 85.1(3) . . ?
C68 C63 C64 118.8(3) . . ?
C68 C63 C69 121.7(4) . . ?
C64 C63 C69 119.4(4) . . ?
C65 C64 C63 119.8(3) . . ?
C66 C65 C64 119.6(3) . . ?
C66 C65 C70 121.4(4) . . ?
C64 C65 C70 119.0(3) . . ?
C65 C66 C67 121.9(4) . . ?
C68 C67 C66 117.7(4) . . ?
C68 C67 C71 121.1(3) . . ?
C66 C67 C71 121.1(3) . . ?
C63 C68 C67 122.2(3) . . ?

loop_
_geom_bond_atom_site_label_1
_geom_bond_atom_site_label_2
_geom_bond_distance
_geom_bond_site_symmetry_2
_geom_bond_publ_flag
F1 C61 1.342(4) . ?
F2 C61 1.352(4) . ?
F3 C62 1.358(5) . ?
F4 C62 1.354(4) . ?
C1 C61 1.458(5) . ?
C1 C2 1.473(5) . ?
C1 C5 1.475(5) . ?
C1 C9 1.726(5) . ?
C2 C12 1.375(5) . ?
C2 C3 1.459(4) . ?
C3 C4 1.439(6) . ?
C3 C62 1.467(6) . ?
C3 C15 1.979(5) . ?
C4 C18 1.396(5) . ?
C4 C5 1.454(5) . ?
C5 C6 1.363(6) . ?
C6 C20 1.457(5) . ?
C6 C7 1.460(6) . ?
C7 C8 1.393(5) . ?
C7 C22 1.458(6) . ?
C8 C25 1.440(5) . ?
C8 C9 1.473(5) . ?
C9 C10 1.470(5) . ?
C9 C61 1.471(5) . ?
C10 C11 1.377(5) . ?
C10 C26 1.451(5) . ?
C11 C29 1.447(4) . ?
C11 C12 1.483(5) . ?
C12 C13 1.470(5) . ?
C13 C14 1.402(5) . ?
C13 C30 1.450(5) . ?
C14 C15 1.445(5) . ?
C14 C33 1.450(5) . ?
C15 C16 1.458(5) . ?
C15 C62 1.460(5) . ?
C16 C17 1.367(6) . ?
C16 C34 1.456(5) . ?
C17 C37 1.463(5) . ?
C17 C18 1.471(5) . ?
C18 C19 1.439(6) . ?
C19 C20 1.391(6) . ?
C19 C38 1.448(5) . ?
C20 C21 1.440(6) . ?
C21 C40 1.396(5) . ?
C21 C22 1.440(5) . ?
C22 C23 1.396(6) . ?
C23 C24 1.442(6) . ?
C23 C42 1.455(5) . ?
C24 C25 1.397(5) . ?
C24 C44 1.450(6) . ?
C25 C26 1.432(6) . ?
C26 C27 1.392(5) . ?
C27 C28 1.435(6) . ?
C27 C45 1.457(5) . ?
C28 C29 1.401(5) . ?
C28 C47 1.456(5) . ?
C29 C30 1.435(5) . ?
C30 C31 1.398(5) . ?
C31 C32 1.438(5) . ?
C31 C48 1.446(5) . ?
C32 C33 1.381(5) . ?
C32 C50 1.456(5) . ?
C33 C34 1.442(5) . ?
C34 C35 1.387(5) . ?
C35 C36 1.430(6) . ?
C35 C51 1.443(5) . ?
C36 C37 1.407(5) . ?
C36 C53 1.450(5) . ?
C37 C38 1.443(6) . ?
C38 C39 1.389(6) . ?
C39 C54 1.445(5) . ?
C39 C40 1.448(6) . ?
C40 C41 1.452(6) . ?
C41 C42 1.390(5) . ?
C41 C55 1.451(5) . ?
C42 C43 1.445(6) . ?
C43 C57 1.397(6) . ?
C43 C44 1.445(5) . ?
C44 C45 1.375(6) . ?
C45 C46 1.461(6) . ?
C46 C58 1.402(5) . ?
C46 C47 1.443(6) . ?
C47 C48 1.380(6) . ?
C48 C49 1.464(5) . ?
C49 C59 1.377(6) . ?
C49 C50 1.442(5) . ?
C50 C51 1.401(5) . ?
C51 C52 1.440(6) . ?
C52 C60 1.390(5) . ?
C52 C53 1.454(5) . ?
C53 C54 1.385(6) . ?
C54 C55 1.454(5) . ?
C55 C56 1.388(5) . ?
C56 C60 1.445(5) . ?
C56 C57 1.456(5) . ?
C57 C58 1.443(6) . ?
C58 C59 1.455(5) . ?
C59 C60 1.455(5) . ?
C63 C68 1.381(6) . ?
C63 C64 1.410(5) . ?
C63 C69 1.501(5) . ?
C64 C65 1.394(5) . ?
C65 C66 1.378(6) . ?
C65 C70 1.518(5) . ?
C66 C67 1.394(5) . ?
C67 C68 1.393(6) . ?
C67 C71 1.501(5) . ?
